data_7154144
loop_
_publ_author_name
'Zanato, Chiara'
'Watson, Sonia'
'Bewick, Guy S.'
'Harrison, William T. A.'
'Zanda, Matteo'

_publ_section_title
;
 Synthesis and biological evaluation of (-)-kainic acid analogues as
 phospholipase D-coupled metabotropic glutamate receptor ligands.
;
_journal_issue 47
_journal_name_full 'Organic &amp; biomolecular chemistry'
_journal_page_first 9638
_journal_page_last 9643
_journal_paper_doi 10.1039/c4ob02002b
_journal_volume 12
_journal_year 2014
_chemical_formula_moiety 'C33 H33 N O5'
_chemical_formula_sum 'C33 H33 N O5'
_chemical_formula_weight 523.60
_chemical_name_systematic
; 
 ? 
;
_space_group_IT_number 19
_symmetry_cell_setting orthorhombic
_symmetry_space_group_name_Hall 'P 2ac 2ab'
_symmetry_space_group_name_H-M 'P 21 21 21'
_atom_sites_solution_hydrogens geom
_atom_sites_solution_primary direct
_atom_sites_solution_secondary difmap
_audit_creation_method SHELXL-97
_cell_angle_alpha 90.00
_cell_angle_beta 90.00
_cell_angle_gamma 90.00
_cell_formula_units_Z 4
_cell_length_a 11.012(2)
_cell_length_b 13.289(3)
_cell_length_c 18.958(4)
_cell_measurement_reflns_used 3452
_cell_measurement_temperature 100(2)
_cell_measurement_theta_max 68.6
_cell_measurement_theta_min 21.5
_cell_volume 2774.3(10)
_computing_structure_refinement 'SHELXL-97 (Sheldrick, 1997)'
_computing_structure_solution 'SHELXS-97 (Sheldrick, 1990)'
_diffrn_ambient_temperature 100(2)
_diffrn_measured_fraction_theta_full 0.994
_diffrn_measured_fraction_theta_max 0.994
_diffrn_radiation_monochromator graphite
_diffrn_radiation_source 'fine-focus sealed tube'
_diffrn_radiation_type CuK\a
_diffrn_radiation_wavelength 1.54187
_diffrn_reflns_av_R_equivalents 0.0370
_diffrn_reflns_av_sigmaI/netI 0.0196
_diffrn_reflns_limit_h_max 12
_diffrn_reflns_limit_h_min -13
_diffrn_reflns_limit_k_max 15
_diffrn_reflns_limit_k_min -16
_diffrn_reflns_limit_l_max 22
_diffrn_reflns_limit_l_min -22
_diffrn_reflns_number 29043
_diffrn_reflns_theta_full 68.87
_diffrn_reflns_theta_max 68.87
_diffrn_reflns_theta_min 4.06
_diffrn_standards_decay_% 0
_exptl_absorpt_coefficient_mu 0.675
_exptl_absorpt_correction_T_max 0.9543
_exptl_absorpt_correction_T_min 0.8232
_exptl_absorpt_correction_type multi-scan
_exptl_crystal_colour colourless
_exptl_crystal_density_diffrn 1.254
_exptl_crystal_density_method 'not measured'
_exptl_crystal_description prism
_exptl_crystal_F_000 1112
_exptl_crystal_recrystallization_method 'Re-crystallisation from solvent: Methanol'
_exptl_crystal_size_max 0.30
_exptl_crystal_size_mid 0.20
_exptl_crystal_size_min 0.07
_refine_diff_density_max 0.167
_refine_diff_density_min -0.142
_refine_diff_density_rms 0.030
_refine_ls_abs_structure_details 'Flack H D (1983), Acta Cryst. A39, 876-881'
_refine_ls_abs_structure_Flack 0.00(11)
_refine_ls_extinction_coef 0.00072(14)
_refine_ls_extinction_expression Fc^*^=kFc[1+0.001xFc^2^\l^3^/sin(2\q)]^-1/4^
_refine_ls_extinction_method SHELXL
_refine_ls_goodness_of_fit_ref 1.048
_refine_ls_hydrogen_treatment mixed
_refine_ls_matrix_type full
_refine_ls_number_parameters 360
_refine_ls_number_reflns 5098
_refine_ls_number_restraints 0
_refine_ls_restrained_S_all 1.048
_refine_ls_R_factor_all 0.0257
_refine_ls_R_factor_gt 0.0251
_refine_ls_shift/su_max 0.000
_refine_ls_shift/su_mean 0.000
_refine_ls_structure_factor_coef Fsqd
_refine_ls_weighting_details 'calc w=1/[\s^2^(Fo^2^)+(0.0330P)^2^+0.5895P] where P=(Fo^2^+2Fc^2^)/3'
_refine_ls_weighting_scheme calc
_refine_ls_wR_factor_gt 0.0638
_refine_ls_wR_factor_ref 0.0644
_reflns_number_gt 4994
_reflns_number_total 5098
_reflns_threshold_expression I>2sigma(I)
_cod_data_source_file c4ob02002b2.cif
_cod_data_source_block zcz
_cod_depositor_comments 'Adding full bibliography for 7154144.cif.'
_cod_database_code 7154144

loop_
_symmetry_equiv_pos_as_xyz
'x, y, z'
'-x+1/2, -y, z+1/2'
'x+1/2, -y+1/2, -z'
'-x, y+1/2, -z+1/2'

loop_
_atom_site_label
_atom_site_type_symbol
_atom_site_fract_x
_atom_site_fract_y
_atom_site_fract_z
_atom_site_U_iso_or_equiv
_atom_site_adp_type
_atom_site_occupancy
_atom_site_symmetry_multiplicity
_atom_site_calc_flag
_atom_site_refinement_flags
C1 C 0.59374(10) 0.54609(8) 0.61232(6) 0.0139(2) Uani 1 1 d .
H1A H 0.5156 0.5419 0.5856 0.017 Uiso 1 1 calc R
C2 C 0.58484(10) 0.48385(9) 0.68155(6) 0.0150(2) Uani 1 1 d .
H2 H 0.5739 0.5295 0.7230 0.018 Uiso 1 1 calc R
C3 C 0.71152(10) 0.43205(9) 0.68448(6) 0.0156(2) Uani 1 1 d .
C4 C 0.73116(10) 0.40637(9) 0.60663(6) 0.0150(2) Uani 1 1 d .
H4A H 0.8175 0.3909 0.5968 0.018 Uiso 1 1 calc R
H4B H 0.6804 0.3485 0.5920 0.018 Uiso 1 1 calc R
C5 C 0.62505(11) 0.65554(9) 0.62744(6) 0.0164(2) Uani 1 1 d .
C6 C 0.55262(13) 0.82257(9) 0.62729(7) 0.0274(3) Uani 1 1 d .
H6A H 0.4749 0.8581 0.6310 0.041 Uiso 1 1 calc R
H6B H 0.5989 0.8496 0.5874 0.041 Uiso 1 1 calc R
H6C H 0.5991 0.8320 0.6709 0.041 Uiso 1 1 calc R
C7 C 0.48096(10) 0.40744(9) 0.67793(6) 0.0172(2) Uani 1 1 d .
H7A H 0.4861 0.3707 0.6326 0.021 Uiso 1 1 calc R
H7B H 0.4914 0.3578 0.7164 0.021 Uiso 1 1 calc R
C8 C 0.35637(10) 0.45433(9) 0.68410(6) 0.0169(2) Uani 1 1 d .
C9 C 0.14210(10) 0.40621(9) 0.70138(6) 0.0187(2) Uani 1 1 d .
C10 C 0.11719(13) 0.47957(13) 0.76070(8) 0.0380(4) Uani 1 1 d .
H10A H 0.1505 0.5457 0.7484 0.057 Uiso 1 1 calc R
H10B H 0.1555 0.4552 0.8041 0.057 Uiso 1 1 calc R
H10C H 0.0294 0.4853 0.7679 0.057 Uiso 1 1 calc R
C11 C 0.08595(12) 0.30433(10) 0.71736(8) 0.0295(3) Uani 1 1 d .
H11A H 0.0985 0.2592 0.6772 0.044 Uiso 1 1 calc R
H11B H -0.0013 0.3125 0.7258 0.044 Uiso 1 1 calc R
H11C H 0.1244 0.2756 0.7594 0.044 Uiso 1 1 calc R
C12 C 0.10034(12) 0.44425(12) 0.63011(7) 0.0301(3) Uani 1 1 d .
H12A H 0.1416 0.5078 0.6193 0.045 Uiso 1 1 calc R
H12B H 0.0124 0.4553 0.6311 0.045 Uiso 1 1 calc R
H12C H 0.1200 0.3943 0.5938 0.045 Uiso 1 1 calc R
C13 C 0.71506(11) 0.34147(9) 0.72945(6) 0.0190(2) Uani 1 1 d .
C14 C 0.71375(12) 0.26684(10) 0.76376(7) 0.0251(3) Uani 1 1 d .
H14 H 0.7127 0.2071 0.7912 0.030 Uiso 1 1 calc R
C15 C 0.66890(10) 0.49383(8) 0.49371(6) 0.0135(2) Uani 1 1 d .
C16 C 0.78101(10) 0.45501(8) 0.45481(6) 0.0146(2) Uani 1 1 d .
C17 C 0.76950(11) 0.40046(9) 0.39244(6) 0.0189(2) Uani 1 1 d .
H17 H 0.6909 0.3857 0.3745 0.023 Uiso 1 1 calc R
C18 C 0.87203(12) 0.36721(10) 0.35600(6) 0.0229(3) Uani 1 1 d .
H18 H 0.8629 0.3293 0.3138 0.028 Uiso 1 1 calc R
C19 C 0.98719(11) 0.38931(10) 0.38109(7) 0.0224(3) Uani 1 1 d .
H19 H 1.0571 0.3665 0.3564 0.027 Uiso 1 1 calc R
C20 C 0.99948(11) 0.44515(9) 0.44272(7) 0.0197(2) Uani 1 1 d .
H20 H 1.0782 0.4609 0.4600 0.024 Uiso 1 1 calc R
C21 C 0.89739(11) 0.47819(8) 0.47919(6) 0.0160(2) Uani 1 1 d .
H21 H 0.9069 0.5168 0.5210 0.019 Uiso 1 1 calc R
C22 C 0.63518(10) 0.59976(8) 0.46792(6) 0.0143(2) Uani 1 1 d .
C23 C 0.70748(11) 0.68466(9) 0.46495(6) 0.0176(2) Uani 1 1 d .
H23 H 0.7899 0.6822 0.4796 0.021 Uiso 1 1 calc R
C24 C 0.65678(11) 0.77422(9) 0.43991(6) 0.0208(2) Uani 1 1 d .
H24 H 0.7053 0.8332 0.4371 0.025 Uiso 1 1 calc R
C25 C 0.53524(12) 0.77759(9) 0.41898(6) 0.0215(3) Uani 1 1 d .
H25 H 0.5020 0.8390 0.4020 0.026 Uiso 1 1 calc R
C26 C 0.46192(11) 0.69221(9) 0.42260(6) 0.0191(2) Uani 1 1 d .
H26 H 0.3790 0.6949 0.4089 0.023 Uiso 1 1 calc R
C27 C 0.51321(10) 0.60283(9) 0.44675(6) 0.0152(2) Uani 1 1 d .
C28 C 0.46067(10) 0.50155(9) 0.45484(5) 0.0148(2) Uani 1 1 d .
C29 C 0.34302(10) 0.46676(9) 0.44347(6) 0.0190(2) Uani 1 1 d .
H29 H 0.2809 0.5115 0.4286 0.023 Uiso 1 1 calc R
C30 C 0.31796(11) 0.36522(9) 0.45433(7) 0.0217(3) Uani 1 1 d .
H30 H 0.2378 0.3408 0.4474 0.026 Uiso 1 1 calc R
C31 C 0.40933(11) 0.29914(9) 0.47527(6) 0.0203(3) Uani 1 1 d .
H31 H 0.3912 0.2299 0.4820 0.024 Uiso 1 1 calc R
C32 C 0.52708(11) 0.33386(9) 0.48637(6) 0.0168(2) Uani 1 1 d .
H32 H 0.5897 0.2885 0.4998 0.020 Uiso 1 1 calc R
C33 C 0.55203(10) 0.43561(9) 0.47763(6) 0.0142(2) Uani 1 1 d .
N1 N 0.69299(8) 0.49931(7) 0.57098(5) 0.01349(19) Uani 1 1 d .
O1 O 0.53052(8) 0.71616(6) 0.61632(5) 0.02102(18) Uani 1 1 d .
O2 O 0.72324(8) 0.68446(6) 0.64855(5) 0.02296(19) Uani 1 1 d .
O3 O 0.27424(7) 0.38282(6) 0.69742(4) 0.01918(18) Uani 1 1 d .
O4 O 0.33580(8) 0.54297(7) 0.67741(6) 0.0284(2) Uani 1 1 d .
O5 O 0.80255(7) 0.49935(7) 0.70942(4) 0.01935(18) Uani 1 1 d .
H1 H 0.7923(14) 0.5515(12) 0.6907(8) 0.023 Uiso 1 1 d .

loop_
_atom_site_aniso_label
_atom_site_aniso_U_11
_atom_site_aniso_U_22
_atom_site_aniso_U_33
_atom_site_aniso_U_23
_atom_site_aniso_U_13
_atom_site_aniso_U_12
C1 0.0120(5) 0.0138(5) 0.0160(5) -0.0006(4) 0.0003(4) -0.0001(4)
C2 0.0133(5) 0.0162(6) 0.0154(5) -0.0004(4) 0.0015(4) 0.0007(4)
C3 0.0129(5) 0.0169(6) 0.0169(5) 0.0009(4) -0.0004(4) -0.0010(4)
C4 0.0126(5) 0.0150(5) 0.0174(5) 0.0014(4) 0.0002(4) 0.0017(4)
C5 0.0182(6) 0.0165(6) 0.0144(5) -0.0003(4) 0.0037(4) -0.0002(4)
C6 0.0380(7) 0.0128(6) 0.0314(7) -0.0014(5) 0.0082(6) 0.0011(5)
C7 0.0149(5) 0.0165(5) 0.0203(5) 0.0021(4) 0.0018(4) -0.0004(5)
C8 0.0161(6) 0.0178(6) 0.0168(5) 0.0008(4) 0.0022(4) -0.0018(5)
C9 0.0100(5) 0.0247(6) 0.0215(6) 0.0007(5) 0.0014(4) 0.0004(5)
C10 0.0223(7) 0.0518(10) 0.0398(8) -0.0207(7) 0.0114(6) -0.0068(7)
C11 0.0166(6) 0.0293(7) 0.0427(8) 0.0086(6) 0.0023(6) -0.0034(5)
C12 0.0189(6) 0.0396(8) 0.0318(7) 0.0107(6) -0.0038(5) -0.0006(6)
C13 0.0139(5) 0.0241(6) 0.0191(5) 0.0015(5) -0.0010(4) 0.0012(5)
C14 0.0246(6) 0.0262(7) 0.0245(6) 0.0074(5) -0.0005(5) 0.0031(6)
C15 0.0130(5) 0.0129(5) 0.0145(5) 0.0009(4) -0.0003(4) 0.0001(4)
C16 0.0153(5) 0.0122(5) 0.0161(5) 0.0036(4) 0.0009(4) 0.0007(4)
C17 0.0189(5) 0.0191(6) 0.0186(5) 0.0005(5) -0.0003(5) 0.0013(5)
C18 0.0281(6) 0.0227(6) 0.0179(6) -0.0013(5) 0.0027(5) 0.0053(5)
C19 0.0211(6) 0.0227(6) 0.0235(6) 0.0045(5) 0.0085(5) 0.0060(5)
C20 0.0150(5) 0.0186(6) 0.0255(6) 0.0060(5) 0.0021(5) 0.0007(4)
C21 0.0172(6) 0.0135(6) 0.0174(5) 0.0021(4) 0.0013(4) -0.0008(4)
C22 0.0161(5) 0.0150(5) 0.0120(5) -0.0003(4) 0.0012(4) 0.0028(4)
C23 0.0158(5) 0.0189(6) 0.0181(5) 0.0001(5) 0.0014(4) -0.0004(5)
C24 0.0239(6) 0.0163(6) 0.0223(6) 0.0014(5) 0.0019(5) -0.0022(5)
C25 0.0270(6) 0.0160(6) 0.0215(6) 0.0028(5) 0.0009(5) 0.0047(5)
C26 0.0197(5) 0.0179(6) 0.0197(6) 0.0011(4) -0.0011(5) 0.0038(5)
C27 0.0153(5) 0.0166(5) 0.0138(5) -0.0008(4) 0.0025(4) 0.0007(4)
C28 0.0152(5) 0.0161(5) 0.0131(5) -0.0002(4) 0.0008(4) 0.0006(5)
C29 0.0135(5) 0.0214(6) 0.0221(6) 0.0010(5) -0.0017(5) 0.0012(5)
C30 0.0159(6) 0.0229(6) 0.0263(6) 0.0011(5) -0.0028(5) -0.0046(5)
C31 0.0224(6) 0.0163(6) 0.0222(6) 0.0000(5) -0.0029(5) -0.0039(5)
C32 0.0172(6) 0.0147(5) 0.0185(5) 0.0004(4) -0.0017(5) 0.0003(5)
C33 0.0130(5) 0.0166(6) 0.0131(5) -0.0010(4) -0.0001(4) -0.0005(4)
N1 0.0132(4) 0.0138(4) 0.0135(4) 0.0000(4) 0.0005(3) 0.0017(4)
O1 0.0230(4) 0.0130(4) 0.0271(4) -0.0002(3) 0.0039(4) 0.0027(3)
O2 0.0221(4) 0.0191(4) 0.0277(5) -0.0031(4) -0.0018(4) -0.0049(4)
O3 0.0109(4) 0.0200(4) 0.0267(4) 0.0042(3) 0.0013(3) -0.0009(3)
O4 0.0188(4) 0.0174(4) 0.0489(6) -0.0012(4) 0.0072(4) 0.0002(4)
O5 0.0154(4) 0.0217(4) 0.0209(4) 0.0010(4) -0.0042(3) -0.0033(4)

loop_
_atom_type_symbol
_atom_type_description
_atom_type_scat_dispersion_real
_atom_type_scat_dispersion_imag
_atom_type_scat_source
C C 0.0181 0.0091 'International Tables Vol C Tables 4.2.6.8 and 6.1.1.4'
H H 0.0000 0.0000 'International Tables Vol C Tables 4.2.6.8 and 6.1.1.4'
N N 0.0311 0.0180 'International Tables Vol C Tables 4.2.6.8 and 6.1.1.4'
O O 0.0492 0.0322 'International Tables Vol C Tables 4.2.6.8 and 6.1.1.4'

loop_
_geom_angle_atom_site_label_1
_geom_angle_atom_site_label_2
_geom_angle_atom_site_label_3
_geom_angle
N1 C1 C5 109.49(9)
N1 C1 C2 105.65(9)
C5 C1 C2 111.33(9)
N1 C1 H1A 110.1
C5 C1 H1A 110.1
C2 C1 H1A 110.1
C7 C2 C1 111.23(9)
C7 C2 C3 112.20(9)
C1 C2 C3 102.06(8)
C7 C2 H2 110.4
C1 C2 H2 110.4
C3 C2 H2 110.4
O5 C3 C13 107.57(9)
O5 C3 C4 111.15(9)
C13 C3 C4 111.82(10)
O5 C3 C2 111.40(9)
C13 C3 C2 113.89(9)
C4 C3 C2 101.00(9)
N1 C4 C3 102.46(9)
N1 C4 H4A 111.3
C3 C4 H4A 111.3
N1 C4 H4B 111.3
C3 C4 H4B 111.3
H4A C4 H4B 109.2
O2 C5 O1 123.76(11)
O2 C5 C1 124.46(10)
O1 C5 C1 111.77(10)
O1 C6 H6A 109.5
O1 C6 H6B 109.5
H6A C6 H6B 109.5
O1 C6 H6C 109.5
H6A C6 H6C 109.5
H6B C6 H6C 109.5
C8 C7 C2 113.66(10)
C8 C7 H7A 108.8
C2 C7 H7A 108.8
C8 C7 H7B 108.8
C2 C7 H7B 108.8
H7A C7 H7B 107.7
O4 C8 O3 125.97(11)
O4 C8 C7 124.40(11)
O3 C8 C7 109.63(10)
O3 C9 C10 110.42(10)
O3 C9 C12 108.74(10)
C10 C9 C12 113.14(12)
O3 C9 C11 102.81(10)
C10 C9 C11 110.63(11)
C12 C9 C11 110.60(11)
C9 C10 H10A 109.5
C9 C10 H10B 109.5
H10A C10 H10B 109.5
C9 C10 H10C 109.5
H10A C10 H10C 109.5
H10B C10 H10C 109.5
C9 C11 H11A 109.5
C9 C11 H11B 109.5
H11A C11 H11B 109.5
C9 C11 H11C 109.5
H11A C11 H11C 109.5
H11B C11 H11C 109.5
C9 C12 H12A 109.5
C9 C12 H12B 109.5
H12A C12 H12B 109.5
C9 C12 H12C 109.5
H12A C12 H12C 109.5
H12B C12 H12C 109.5
C14 C13 C3 176.99(13)
C13 C14 H14 180.0
N1 C15 C16 110.32(9)
N1 C15 C33 111.69(9)
C16 C15 C33 114.34(9)
N1 C15 C22 108.13(9)
C16 C15 C22 110.56(9)
C33 C15 C22 101.32(9)
C17 C16 C21 118.63(10)
C17 C16 C15 120.80(10)
C21 C16 C15 120.48(10)
C16 C17 C18 120.77(11)
C16 C17 H17 119.6
C18 C17 H17 119.6
C19 C18 C17 120.22(11)
C19 C18 H18 119.9
C17 C18 H18 119.9
C18 C19 C20 119.37(11)
C18 C19 H19 120.3
C20 C19 H19 120.3
C19 C20 C21 120.48(11)
C19 C20 H20 119.8
C21 C20 H20 119.8
C20 C21 C16 120.50(11)
C20 C21 H21 119.7
C16 C21 H21 119.7
C23 C22 C27 121.09(10)
C23 C22 C15 128.45(10)
C27 C22 C15 110.45(10)
C22 C23 C24 118.61(11)
C22 C23 H23 120.7
C24 C23 H23 120.7
C25 C24 C23 120.44(11)
C25 C24 H24 119.8
C23 C24 H24 119.8
C26 C25 C24 120.99(12)
C26 C25 H25 119.5
C24 C25 H25 119.5
C27 C26 C25 118.38(11)
C27 C26 H26 120.8
C25 C26 H26 120.8
C26 C27 C22 120.49(11)
C26 C27 C28 130.86(11)
C22 C27 C28 108.65(10)
C29 C28 C33 120.51(11)
C29 C28 C27 130.75(11)
C33 C28 C27 108.74(10)
C28 C29 C30 118.90(11)
C28 C29 H29 120.6
C30 C29 H29 120.6
C29 C30 C31 120.65(11)
C29 C30 H30 119.7
C31 C30 H30 119.7
C32 C31 C30 120.45(11)
C32 C31 H31 119.8
C30 C31 H31 119.8
C33 C32 C31 119.25(11)
C33 C32 H32 120.4
C31 C32 H32 120.4
C32 C33 C28 120.19(11)
C32 C33 C15 129.32(10)
C28 C33 C15 110.39(10)
C4 N1 C1 108.69(8)
C4 N1 C15 117.51(9)
C1 N1 C15 114.15(8)
C5 O1 C6 115.83(10)
C8 O3 C9 121.49(9)
C3 O5 H1 107.6(11)

loop_
_geom_bond_atom_site_label_1
_geom_bond_atom_site_label_2
_geom_bond_distance
C1 N1 1.4816(14)
C1 C5 1.5220(16)
C1 C2 1.5544(15)
C1 H1A 1.0000
C2 C7 1.5311(16)
C2 C3 1.5566(16)
C2 H2 1.0000
C3 O5 1.4242(14)
C3 C13 1.4756(16)
C3 C4 1.5303(16)
C4 N1 1.4692(14)
C4 H4A 0.9900
C4 H4B 0.9900
C5 O2 1.2153(15)
C5 O1 1.3331(15)
C6 O1 1.4499(15)
C6 H6A 0.9800
C6 H6B 0.9800
C6 H6C 0.9800
C7 C8 1.5114(16)
C7 H7A 0.9900
C7 H7B 0.9900
C8 O4 1.2063(15)
C8 O3 1.3360(14)
C9 O3 1.4898(13)
C9 C10 1.5134(18)
C9 C12 1.5143(18)
C9 C11 1.5189(18)
C10 H10A 0.9800
C10 H10B 0.9800
C10 H10C 0.9800
C11 H11A 0.9800
C11 H11B 0.9800
C11 H11C 0.9800
C12 H12A 0.9800
C12 H12B 0.9800
C12 H12C 0.9800
C13 C14 1.1861(18)
C14 H14 0.9500
C15 N1 1.4905(14)
C15 C16 1.5277(16)
C15 C33 1.5323(15)
C15 C22 1.5358(15)
C16 C17 1.3927(16)
C16 C21 1.3968(16)
C17 C18 1.3955(17)
C17 H17 0.9500
C18 C19 1.3858(19)
C18 H18 0.9500
C19 C20 1.3908(19)
C19 H19 0.9500
C20 C21 1.3909(17)
C20 H20 0.9500
C21 H21 0.9500
C22 C23 1.3821(16)
C22 C27 1.4024(16)
C23 C24 1.3978(17)
C23 H23 0.9500
C24 C25 1.3967(18)
C24 H24 0.9500
C25 C26 1.3943(18)
C25 H25 0.9500
C26 C27 1.3927(17)
C26 H26 0.9500
C27 C28 1.4730(17)
C28 C29 1.3924(16)
C28 C33 1.4024(16)
C29 C30 1.3926(17)
C29 H29 0.9500
C30 C31 1.3933(18)
C30 H30 0.9500
C31 C32 1.3923(17)
C31 H31 0.9500
C32 C33 1.3897(16)
C32 H32 0.9500
O5 H1 0.787(17)

loop_
_geom_hbond_atom_site_label_D
_geom_hbond_atom_site_label_H
_geom_hbond_atom_site_label_A
_geom_hbond_distance_DH
_geom_hbond_distance_HA
_geom_hbond_distance_DA
_geom_hbond_angle_DHA
O5 H1 O2 0.787(17) 2.083(17) 2.8541(14) 166.6(16)

loop_
_geom_torsion_atom_site_label_1
_geom_torsion_atom_site_label_2
_geom_torsion_atom_site_label_3
_geom_torsion_atom_site_label_4
_geom_torsion
N1 C1 C2 C7 -99.71(10)
C5 C1 C2 C7 141.52(10)
N1 C1 C2 C3 20.13(10)
C5 C1 C2 C3 -98.64(10)
C7 C2 C3 O5 -161.89(9)
C1 C2 C3 O5 78.95(10)
C7 C2 C3 C13 -40.00(13)
C1 C2 C3 C13 -159.16(10)
C7 C2 C3 C4 80.02(11)
C1 C2 C3 C4 -39.14(10)
O5 C3 C4 N1 -73.96(11)
C13 C3 C4 N1 165.81(9)
C2 C3 C4 N1 44.32(10)
N1 C1 C5 O2 -46.19(15)
C2 C1 C5 O2 70.26(14)
N1 C1 C5 O1 135.29(9)
C2 C1 C5 O1 -108.26(10)
C1 C2 C7 C8 -73.52(12)
C3 C2 C7 C8 172.85(9)
C2 C7 C8 O4 15.19(17)
C2 C7 C8 O3 -165.24(9)
O5 C3 C13 C14 -179(100)
C4 C3 C13 C14 -56(3)
C2 C3 C13 C14 57(3)
N1 C15 C16 C17 150.09(10)
C33 C15 C16 C17 23.21(15)
C22 C15 C16 C17 -90.35(12)
N1 C15 C16 C21 -33.32(14)
C33 C15 C16 C21 -160.20(10)
C22 C15 C16 C21 86.23(12)
C21 C16 C17 C18 1.72(17)
C15 C16 C17 C18 178.37(11)
C16 C17 C18 C19 -0.84(18)
C17 C18 C19 C20 -0.21(19)
C18 C19 C20 C21 0.34(18)
C19 C20 C21 C16 0.58(17)
C17 C16 C21 C20 -1.59(16)
C15 C16 C21 C20 -178.25(10)
N1 C15 C22 C23 66.57(14)
C16 C15 C22 C23 -54.29(15)
C33 C15 C22 C23 -175.90(11)
N1 C15 C22 C27 -112.55(10)
C16 C15 C22 C27 126.59(10)
C33 C15 C22 C27 4.98(11)
C27 C22 C23 C24 -0.38(16)
C15 C22 C23 C24 -179.41(11)
C22 C23 C24 C25 0.56(17)
C23 C24 C25 C26 0.06(18)
C24 C25 C26 C27 -0.85(18)
C25 C26 C27 C22 1.02(17)
C25 C26 C27 C28 -178.46(11)
C23 C22 C27 C26 -0.42(16)
C15 C22 C27 C26 178.77(10)
C23 C22 C27 C28 179.16(10)
C15 C22 C27 C28 -1.64(12)
C26 C27 C28 C29 -3.1(2)
C22 C27 C28 C29 177.37(11)
C26 C27 C28 C33 176.68(12)
C22 C27 C28 C33 -2.85(12)
C33 C28 C29 C30 -0.74(17)
C27 C28 C29 C30 179.01(11)
C28 C29 C30 C31 -0.88(19)
C29 C30 C31 C32 0.64(19)
C30 C31 C32 C33 1.23(18)
C31 C32 C33 C28 -2.84(17)
C31 C32 C33 C15 173.05(11)
C29 C28 C33 C32 2.62(17)
C27 C28 C33 C32 -177.18(10)
C29 C28 C33 C15 -173.99(10)
C27 C28 C33 C15 6.21(12)
N1 C15 C33 C32 -68.06(15)
C16 C15 C33 C32 58.10(15)
C22 C15 C33 C32 177.03(11)
N1 C15 C33 C28 108.15(10)
C16 C15 C33 C28 -125.69(10)
C22 C15 C33 C28 -6.76(11)
C3 C4 N1 C1 -32.84(11)
C3 C4 N1 C15 -164.38(9)
C5 C1 N1 C4 127.60(9)
C2 C1 N1 C4 7.62(11)
C5 C1 N1 C15 -99.07(11)
C2 C1 N1 C15 140.94(9)
C16 C15 N1 C4 -56.97(12)
C33 C15 N1 C4 71.36(12)
C22 C15 N1 C4 -177.99(9)
C16 C15 N1 C1 174.01(9)
C33 C15 N1 C1 -57.65(12)
C22 C15 N1 C1 53.00(12)
O2 C5 O1 C6 3.27(16)
C1 C5 O1 C6 -178.19(9)
O4 C8 O3 C9 3.73(19)
C7 C8 O3 C9 -175.83(9)
C10 C9 O3 C8 -61.83(15)
C12 C9 O3 C8 62.86(14)
C11 C9 O3 C8 -179.87(10)
